data_7039758
loop_
_publ_author_name
'Olivari, Martina'
'Montis, Riccardo'
'Berry, Stuart N.'
'Karagiannidis, Louise E.'
'Coles, Simon J.'
'Horton, Peter N.'
'Mapp, Lucy K.'
'Gale, Philip A.'
'Caltagirone, Claudia'

_publ_section_title
;
 Tris-ureas as transmembrane anion transporters.
;
_journal_issue 29
_journal_name_full 'Dalton transactions (Cambridge, England : 2003)'
_journal_page_first 11892
_journal_page_last 11897
_journal_paper_doi 10.1039/c6dt02046a
_journal_volume 45
_journal_year 2016
_chemical_formula_moiety 'C29 H22 F6 N6 O3, 2(Cl), 2(C16 H36 N)'
_chemical_formula_sum 'C61 H94 Cl2 F6 N8 O3'
_chemical_formula_weight 1172.34
_chemical_name_systematic
;
 ?
;
_space_group_crystal_system triclinic
_space_group_IT_number 2
_space_group_name_Hall '-P 1'
_space_group_name_H-M_alt 'P -1'
_symmetry_space_group_name_Hall '-P 1'
_symmetry_space_group_name_H-M 'P -1'
_atom_sites_solution_hydrogens mixed
_atom_sites_solution_primary direct
_audit_creation_date 2014-10-21
_audit_creation_method
;
Olex2 1.2
(compiled 2014.09.19 svn.r3010 for OlexSys, GUI svn.r4874)
;
_audit_update_record
;
2016-05-20 deposited with the CCDC.
2016-07-01 downloaded from the CCDC.
;
_cell_angle_alpha 96.774(4)
_cell_angle_beta 93.788(5)
_cell_angle_gamma 96.805(5)
_cell_formula_units_Z 2
_cell_length_a 11.210(3)
_cell_length_b 11.448(3)
_cell_length_c 25.187(8)
_cell_measurement_reflns_used 8733
_cell_measurement_temperature 100(2)
_cell_measurement_theta_max 27.5
_cell_measurement_theta_min 2.1
_cell_volume 3176.6(16)
_computing_cell_refinement 'CrystalClear-SM Expert 2.1 b29 (Rigaku, 2013)'
_computing_data_collection 'CrystalClear-SM Expert 3.1 b27 (Rigaku, 2013)'
_computing_data_reduction 'CrystalClear-SM Expert 2.1 b29 (Rigaku, 2013)'
_computing_molecular_graphics 'Olex2 (Dolomanov et al., 2009)'
_computing_publication_material 'Olex2 (Dolomanov et al., 2009)'
_computing_structure_refinement 'ShelXL (Sheldrick, 2008)'
_computing_structure_solution 'ShelXS (Sheldrick, 2008)'
_diffrn_ambient_temperature 100(2)
_diffrn_detector 'CCD area detector'
_diffrn_detector_area_resol_mean 28.5714
_diffrn_detector_type 'Rigaku HG Saturn724+ (2x2 bin mode)'
_diffrn_measured_fraction_theta_full 0.998
_diffrn_measured_fraction_theta_max 0.994
_diffrn_measurement_details
;
scan:
    Number of images: 180
               Slice: -107.0000 - 73.0000
         Image width: 1.0000
            Exp time: 15.0000
       Rotation axis: Omega
               Omega: 0.0000
               Kappa: 0.0000
                 Phi: 0.0000
                 XTD: 45.0197
              2theta: -17.0451
scan:
    Number of images: 91
               Slice: -69.0000 - 22.0000
         Image width: 1.0000
            Exp time: 15.0000
       Rotation axis: Omega
               Omega: 0.0000
               Kappa: -72.0000
                 Phi: -30.0000
                 XTD: 45.0197
              2theta: -17.0451
scan:
    Number of images: 72
               Slice: -50.0000 - 22.0000
         Image width: 1.0000
            Exp time: 15.0000
       Rotation axis: Omega
               Omega: 0.0000
               Kappa: -72.0000
                 Phi: 150.0000
                 XTD: 45.0197
              2theta: -17.0451
scan:
    Number of images: 100
               Slice: -27.0000 - 73.0000
         Image width: 1.0000
            Exp time: 15.0000
       Rotation axis: Omega
               Omega: 0.0000
               Kappa: 72.0000
                 Phi: 90.0000
                 XTD: 45.0197
              2theta: -17.0451
scan:
    Number of images: 17
               Slice: -30.0000 - -13.0000
         Image width: 1.0000
            Exp time: 15.0000
       Rotation axis: Omega
               Omega: 0.0000
               Kappa: 54.0000
                 Phi: -60.0000
                 XTD: 45.0197
              2theta: -17.0451
scan:
    Number of images: 96
               Slice: -35.0000 - 61.0000
         Image width: 1.0000
            Exp time: 15.0000
       Rotation axis: Omega
               Omega: 0.0000
               Kappa: 72.0000
                 Phi: -120.0000
                 XTD: 45.0197
              2theta: -17.0451
;
_diffrn_measurement_device 'four-circle \k diffractometer'
_diffrn_measurement_device_type 'Rigaku AFC12 (Right)'
_diffrn_measurement_method 'profile data from \w-scans'
_diffrn_measurement_specimen_support 'MiTeGen MicroMesh'
_diffrn_orient_matrix_type d*Trek
_diffrn_orient_matrix_UB_11 0.081434
_diffrn_orient_matrix_UB_12 -0.037341
_diffrn_orient_matrix_UB_13 0.009977
_diffrn_orient_matrix_UB_21 -0.001414
_diffrn_orient_matrix_UB_22 -0.006744
_diffrn_orient_matrix_UB_23 0.088420
_diffrn_orient_matrix_UB_31 -0.013876
_diffrn_orient_matrix_UB_32 -0.037584
_diffrn_orient_matrix_UB_33 0.002020
_diffrn_radiation_collimation 0.3
_diffrn_radiation_monochromator 'Confocal mirrors, VHF Varimax'
_diffrn_radiation_probe x-ray
_diffrn_radiation_type MoK\a
_diffrn_radiation_wavelength 0.71075
_diffrn_reflns_av_R_equivalents 0.1136
_diffrn_reflns_av_unetI/netI 0.1047
_diffrn_reflns_Laue_measured_fraction_full 0.998
_diffrn_reflns_Laue_measured_fraction_max 0.994
_diffrn_reflns_limit_h_max 14
_diffrn_reflns_limit_h_min -14
_diffrn_reflns_limit_k_max 14
_diffrn_reflns_limit_k_min -14
_diffrn_reflns_limit_l_max 32
_diffrn_reflns_limit_l_min -32
_diffrn_reflns_number 42312
_diffrn_reflns_point_group_measured_fraction_full 0.998
_diffrn_reflns_point_group_measured_fraction_max 0.994
_diffrn_reflns_theta_full 25.242
_diffrn_reflns_theta_max 27.514
_diffrn_reflns_theta_min 2.075
_diffrn_source 'Rotating Anode'
_diffrn_source_current 55.0
_diffrn_source_power 2.475
_diffrn_source_target Mo
_diffrn_source_type 'Rotating Anode'
_diffrn_source_voltage 45.0
_exptl_absorpt_coefficient_mu 0.169
_exptl_absorpt_correction_T_max 1.000
_exptl_absorpt_correction_T_min 0.420
_exptl_absorpt_correction_type multi-scan
_exptl_absorpt_process_details
;
CrystalClear-SM Expert 3.1 b27 (Rigaku, 2013)
;
_exptl_crystal_colour Colorless
_exptl_crystal_density_diffrn 1.226
_exptl_crystal_description Plate
_exptl_crystal_F_000 1256
_exptl_crystal_size_max 0.07
_exptl_crystal_size_mid 0.07
_exptl_crystal_size_min 0.01
_refine_diff_density_max 0.733
_refine_diff_density_min -0.337
_refine_diff_density_rms 0.079
_refine_ls_extinction_method none
_refine_ls_goodness_of_fit_ref 1.005
_refine_ls_hydrogen_treatment mixed
_refine_ls_matrix_type full
_refine_ls_number_parameters 767
_refine_ls_number_reflns 14541
_refine_ls_number_restraints 80
_refine_ls_restrained_S_all 1.014
_refine_ls_R_factor_all 0.1334
_refine_ls_R_factor_gt 0.0779
_refine_ls_shift/su_max 0.000
_refine_ls_shift/su_mean 0.000
_refine_ls_structure_factor_coef Fsqd
_refine_ls_weighting_details 'w=1/[\s^2^(Fo^2^)+(0.1214P)^2^] where P=(Fo^2^+2Fc^2^)/3'
_refine_ls_weighting_scheme calc
_refine_ls_wR_factor_gt 0.1987
_refine_ls_wR_factor_ref 0.2332
_reflns_Friedel_coverage 0.000
_reflns_number_gt 8464
_reflns_number_total 14541
_reflns_threshold_expression 'I > 2\s(I)'
_cod_data_source_file c6dt02046a2.cif
_cod_data_source_block L4Cl
_cod_depositor_comments
;
The following automatic conversions were performed:

'_exptl_absorpt_correction_type' value 'Multi-scan' changed to
'multi-scan' according to
/usr/data/users/saulius/crontab/automatic-downloads/rss-feeds/RSC/lib/dictionaries/cif_core.dic
dictionary named 'cif_core.dic' version 2.4.2 from 2011-04-26.

Automatic conversion script
Id: cif_fix_values 4268 2015-11-12 08:31:59Z antanas 

 Adding full bibliography for 7039757--7039759.cif.
;
_cod_database_code 7039758
_shelxl_version_number 2013-4
_shelx_space_group_comment
;
The symmetry employed for this shelxl refinement is uniquely defined
by the following loop, which should always be used as a source of
symmetry information in preference to the above space-group names.
They are only intended as comments.
;
_shelx_estimated_absorpt_t_max 0.998
_shelx_estimated_absorpt_t_min 0.988
_olex2_refinement_description
;
1. Fixed Uiso
 At 1.2 times of:
  All C(H) groups, All C(H,H) groups, All C(H,H,H,H) groups, All N(H) groups
 At 1.5 times of:
  All C(H,H,H) groups
2. Restrained distances
 N3-H3 = N2-H2 = N1-H1 = N4-H4 = N5-H5 = N6-H6
 0.88 with sigma of 0.02
 C42A-C41 = C42-C41
 1.54 with sigma of 0.02
3. Rigid body (RIGU) restrains
 F3, C15, F1, F2, C12, C11, C10, C9, C14, C13
 with sigma for 1-2 distances of 0.004 and sigma for 1-3 distances of 0.004
4. Others
 Sof(H39C)=Sof(H39D)=Sof(C40A)=Sof(H40C)=Sof(H40D)=Sof(H41C)=Sof(H41D)=
 Sof(C42A)=Sof(H42D)=Sof(H42E)=Sof(H42F)=1-FVAR(1)
 Sof(H39A)=Sof(H39B)=Sof(C40)=Sof(H40A)=Sof(H40B)=Sof(H41A)=Sof(H41B)=Sof(C42)=
 Sof(H42A)=Sof(H42B)=Sof(H42C)=FVAR(1)
5.a Secondary CH2 refined with riding coordinates:
 C44(H44A,H44B), C64(H64A,H64B), C60(H60A,H60B), C52(H52A,H52B), C56(H56A,
 H56B), C31(H31A,H31B), C32(H32A,H32B), C33(H33A,H33B), C43(H43A,H43B),
 C35(H35A,H35B), C45(H45A,H45B), C36(H36A,H36B), C51(H51A,H51B), C37(H37A,H37B),
  C53(H53A,H53B), C55(H55A,H55B), C39(H39A,H39B), C39(H39C,H39D), C57(H57A,
 H57B), C40(H40A,H40B), C59(H59A,H59B), C40A(H40C,H40D), C61(H61A,H61B),
 C41(H41A,H41B), C41(H41C,H41D), C63(H63A,H63B), C65(H65A,H65B)
5.b Aromatic/amide H refined with riding coordinates:
 C3(H3A), C4(H4A), C5(H5A), C6(H6A), C10(H10), C11(H11), C13(H13), C14(H14),
 C17(H17), C18(H18), C19(H19), C20(H20), C24(H24), C25(H25), C27(H27), C28(H28)
5.c Idealised Me refined as rotating group:
 C46(H46A,H46B,H46C), C54(H54A,H54B,H54C), C58(H58A,H58B,H58C), C62(H62A,H62B,
 H62C), C34(H34A,H34B,H34C), C38(H38A,H38B,H38C), C42(H42A,H42B,H42C),
 C42A(H42D,H42E,H42F), C66(H66A,H66B,H66C)
;
_olex2_submission_special_instructions 'No special instructions were received'

loop_
_space_group_symop_operation_xyz
'x, y, z'
'-x, -y, -z'

loop_
_atom_site_label
_atom_site_type_symbol
_atom_site_fract_x
_atom_site_fract_y
_atom_site_fract_z
_atom_site_U_iso_or_equiv
_atom_site_adp_type
_atom_site_occupancy
_atom_site_site_symmetry_order
_atom_site_calc_flag
_atom_site_refinement_flags_posn
_atom_site_refinement_flags_occupancy
_atom_site_disorder_assembly
_atom_site_disorder_group
F1 F -0.2005(6) 0.1477(3) -0.00503(14) 0.174(2) Uani 1 1 d . . . .
F2 F -0.3172(3) -0.0047(3) 0.00636(11) 0.0816(8) Uani 1 1 d . . . .
F3 F -0.1413(3) -0.0190(4) -0.01119(13) 0.1151(12) Uani 1 1 d . . . .
F4 F 0.3651(2) 0.4397(2) -0.04194(8) 0.0576(6) Uani 1 1 d . . . .
F5 F 0.2433(2) 0.2800(2) -0.04264(9) 0.0664(7) Uani 1 1 d . . . .
F6 F 0.4333(2) 0.2793(2) -0.02626(9) 0.0638(7) Uani 1 1 d . . . .
O1 O 0.1525(2) 0.4612(2) 0.46239(9) 0.0377(5) Uani 1 1 d . . . .
O2 O -0.1893(2) 0.0458(2) 0.28174(9) 0.0401(6) Uani 1 1 d . . . .
O3 O 0.3644(2) 0.6353(2) 0.23063(9) 0.0362(5) Uani 1 1 d . . . .
N1 N 0.0281(2) 0.3613(2) 0.39094(11) 0.0320(6) Uani 1 1 d D . . .
H1 H 0.015(3) 0.366(3) 0.3563(8) 0.038 Uiso 1 1 d DR . . .
N2 N -0.0190(2) 0.1499(2) 0.32753(11) 0.0324(6) Uani 1 1 d D . . .
H2 H 0.054(2) 0.184(3) 0.3236(15) 0.039 Uiso 1 1 d DR . . .
N3 N -0.0327(2) 0.1212(3) 0.23685(11) 0.0350(6) Uani 1 1 d D . . .
H3 H 0.031(2) 0.174(3) 0.2405(15) 0.042 Uiso 1 1 d DR . . .
N4 N 0.1670(2) 0.5118(3) 0.37688(11) 0.0328(6) Uani 1 1 d D . . .
H4 H 0.132(3) 0.497(3) 0.3444(9) 0.039 Uiso 1 1 d DR . . .
N5 N 0.3129(2) 0.5167(3) 0.29462(11) 0.0322(6) Uani 1 1 d D . . .
H5 H 0.275(3) 0.447(2) 0.2968(15) 0.039 Uiso 1 1 d DR . . .
N6 N 0.2986(2) 0.4372(3) 0.20718(11) 0.0337(6) Uani 1 1 d D . . .
H6 H 0.272(3) 0.371(2) 0.2179(15) 0.040 Uiso 1 1 d DR . . .
C1 C 0.1192(3) 0.4463(3) 0.41452(12) 0.0303(7) Uani 1 1 d . . . .
C2 C -0.0272(3) 0.2644(3) 0.41359(13) 0.0303(7) Uani 1 1 d . . . .
C3 C -0.0560(3) 0.2725(3) 0.46699(13) 0.0359(8) Uani 1 1 d . . . .
H3A H -0.0350 0.3448 0.4901 0.043 Uiso 1 1 calc R . . .
C4 C -0.1151(3) 0.1748(3) 0.48588(15) 0.0406(8) Uani 1 1 d . . . .
H4A H -0.1343 0.1801 0.5222 0.049 Uiso 1 1 calc R . . .
C5 C -0.1466(3) 0.0697(3) 0.45237(15) 0.0418(9) Uani 1 1 d . . . .
H5A H -0.1881 0.0034 0.4657 0.050 Uiso 1 1 calc R . . .
C6 C -0.1183(3) 0.0600(3) 0.39951(14) 0.0373(8) Uani 1 1 d . . . .
H6A H -0.1409 -0.0124 0.3766 0.045 Uiso 1 1 calc R . . .
C7 C -0.0565(3) 0.1569(3) 0.38017(13) 0.0325(7) Uani 1 1 d . . . .
C8 C -0.0886(3) 0.1014(3) 0.28187(13) 0.0319(7) Uani 1 1 d . . . .
C9 C -0.0835(3) 0.1036(3) 0.18352(13) 0.0339(7) Uani 1 1 d . . . .
C10 C -0.1949(3) 0.0364(3) 0.16646(14) 0.0393(8) Uani 1 1 d . . . .
H10 H -0.2428 0.0014 0.1915 0.047 Uiso 1 1 calc R . . .
C11 C -0.2341(4) 0.0218(3) 0.11264(15) 0.0454(9) Uani 1 1 d . . . .
H11 H -0.3094 -0.0242 0.1008 0.054 Uiso 1 1 calc R . . .
C12 C -0.1662(4) 0.0726(4) 0.07581(15) 0.0494(9) Uani 1 1 d . . . .
C13 C -0.0563(4) 0.1398(4) 0.09277(15) 0.0474(9) Uani 1 1 d . . . .
H13 H -0.0087 0.1749 0.0676 0.057 Uiso 1 1 calc R . . .
C14 C -0.0165(3) 0.1554(3) 0.14605(14) 0.0424(8) Uani 1 1 d . . . .
H14 H 0.0583 0.2025 0.1576 0.051 Uiso 1 1 calc R . . .
C15 C -0.2108(5) 0.0540(5) 0.01778(19) 0.0753(14) Uani 1 1 d . . . .
C16 C 0.2731(3) 0.5931(3) 0.38449(13) 0.0315(7) Uani 1 1 d . . . .
C17 C 0.3062(3) 0.6681(3) 0.43217(13) 0.0354(7) Uani 1 1 d . . . .
H17 H 0.2591 0.6627 0.4620 0.042 Uiso 1 1 calc R . . .
C18 C 0.4084(3) 0.7508(3) 0.43591(14) 0.0405(8) Uani 1 1 d . . . .
H18 H 0.4300 0.8034 0.4681 0.049 Uiso 1 1 calc R . . .
C19 C 0.4788(3) 0.7574(3) 0.39342(14) 0.0396(8) Uani 1 1 d . . . .
H19 H 0.5489 0.8141 0.3964 0.048 Uiso 1 1 calc R . . .
C20 C 0.4477(3) 0.6815(3) 0.34624(14) 0.0346(7) Uani 1 1 d . . . .
H20 H 0.4971 0.6859 0.3171 0.042 Uiso 1 1 calc R . . .
C21 C 0.3454(3) 0.5994(3) 0.34113(12) 0.0303(7) Uani 1 1 d . . . .
C22 C 0.3288(3) 0.5380(3) 0.24308(13) 0.0318(7) Uani 1 1 d . . . .
C23 C 0.3102(3) 0.4217(3) 0.15213(13) 0.0318(7) Uani 1 1 d . . . .
C24 C 0.2926(3) 0.3055(3) 0.12636(13) 0.0375(8) Uani 1 1 d . . . .
H24 H 0.2733 0.2419 0.1466 0.045 Uiso 1 1 calc R . . .
C25 C 0.3027(3) 0.2814(3) 0.07229(14) 0.0412(8) Uani 1 1 d . . . .
H25 H 0.2907 0.2017 0.0555 0.049 Uiso 1 1 calc R . . .
C26 C 0.3306(3) 0.3737(3) 0.04204(13) 0.0380(8) Uani 1 1 d . . . .
C27 C 0.3490(3) 0.4888(3) 0.06687(13) 0.0376(8) Uani 1 1 d . . . .
H27 H 0.3685 0.5517 0.0462 0.045 Uiso 1 1 calc R . . .
C28 C 0.3396(3) 0.5145(3) 0.12169(13) 0.0352(7) Uani 1 1 d . . . .
H28 H 0.3530 0.5943 0.1384 0.042 Uiso 1 1 calc R . . .
C29 C 0.3434(4) 0.3442(4) -0.01655(15) 0.0459(9) Uani 1 1 d . . . .
Cl1 Cl 0.24268(7) 0.22469(8) 0.27878(3) 0.0363(2) Uani 1 1 d . . . .
Cl2 Cl -0.01041(7) 0.43246(7) 0.27148(3) 0.0344(2) Uani 1 1 d . . . .
N31 N 0.6130(2) 0.3382(2) 0.34636(11) 0.0326(6) Uani 1 1 d . . . .
N51 N 0.0395(2) 0.7544(2) 0.20106(10) 0.0316(6) Uani 1 1 d . . . .
C44 C 0.6613(3) 0.3469(3) 0.24794(13) 0.0396(8) Uani 1 1 d . . . .
H44A H 0.7342 0.4056 0.2568 0.048 Uiso 1 1 calc R . . .
H44B H 0.6861 0.2665 0.2466 0.048 Uiso 1 1 calc R . . .
C64 C 0.2234(3) 0.8422(3) 0.15522(14) 0.0372(8) Uani 1 1 d . . . .
H64A H 0.2211 0.7799 0.1243 0.045 Uiso 1 1 calc R . . .
H64B H 0.2730 0.8196 0.1854 0.045 Uiso 1 1 calc R . . .
C60 C -0.0272(3) 0.6025(3) 0.11740(13) 0.0350(7) Uani 1 1 d . . . .
H60A H -0.0022 0.6619 0.0934 0.042 Uiso 1 1 calc R . . .
H60B H -0.1136 0.6048 0.1227 0.042 Uiso 1 1 calc R . . .
C52 C 0.1067(3) 0.8699(3) 0.29483(13) 0.0344(7) Uani 1 1 d . . . .
H52A H 0.0231 0.8843 0.3011 0.041 Uiso 1 1 calc R . . .
H52B H 0.1466 0.9386 0.2795 0.041 Uiso 1 1 calc R . . .
C56 C -0.1670(3) 0.6884(3) 0.23392(14) 0.0367(8) Uani 1 1 d . . . .
H56A H -0.1322 0.6894 0.2712 0.044 Uiso 1 1 calc R . . .
H56B H -0.1680 0.6075 0.2149 0.044 Uiso 1 1 calc R . . .
C46 C 0.6842(4) 0.3502(4) 0.14879(15) 0.0496(10) Uani 1 1 d . . . .
H46A H 0.6407 0.3598 0.1149 0.074 Uiso 1 1 calc GR . . .
H46B H 0.7111 0.2715 0.1461 0.074 Uiso 1 1 calc GR . . .
H46C H 0.7543 0.4112 0.1564 0.074 Uiso 1 1 calc GR . . .
C31 C 0.7323(3) 0.4121(3) 0.36753(13) 0.0316(7) Uani 1 1 d . . . .
H31A H 0.7563 0.3904 0.4033 0.038 Uiso 1 1 calc R . . .
H31B H 0.7946 0.3908 0.3433 0.038 Uiso 1 1 calc R . . .
C54 C 0.1955(3) 0.9688(3) 0.38649(14) 0.0425(8) Uani 1 1 d . . . .
H54A H 0.2334 1.0334 0.3686 0.064 Uiso 1 1 calc GR . . .
H54B H 0.2483 0.9578 0.4176 0.064 Uiso 1 1 calc GR . . .
H54C H 0.1180 0.9886 0.3984 0.064 Uiso 1 1 calc GR . . .
C32 C 0.7314(3) 0.5450(3) 0.37258(14) 0.0359(8) Uani 1 1 d . . . .
H32A H 0.6678 0.5674 0.3958 0.043 Uiso 1 1 calc R . . .
H32B H 0.7125 0.5688 0.3367 0.043 Uiso 1 1 calc R . . .
C58 C -0.3624(3) 0.7131(3) 0.17946(14) 0.0406(8) Uani 1 1 d . . . .
H58A H -0.3571 0.6357 0.1591 0.061 Uiso 1 1 calc GR . . .
H58B H -0.3255 0.7761 0.1603 0.061 Uiso 1 1 calc GR . . .
H58C H -0.4472 0.7227 0.1834 0.061 Uiso 1 1 calc GR . . .
C33 C 0.8526(3) 0.6098(3) 0.39627(15) 0.0395(8) Uani 1 1 d . . . .
H33A H 0.9160 0.5876 0.3729 0.047 Uiso 1 1 calc R . . .
H33B H 0.8717 0.5856 0.4320 0.047 Uiso 1 1 calc R . . .
C62 C -0.0979(3) 0.4353(4) 0.04305(15) 0.0457(9) Uani 1 1 d . . . .
H62A H -0.0949 0.4951 0.0182 0.068 Uiso 1 1 calc GR . . .
H62B H -0.1795 0.4221 0.0549 0.068 Uiso 1 1 calc GR . . .
H62C H -0.0770 0.3608 0.0249 0.068 Uiso 1 1 calc GR . . .
C34 C 0.8521(3) 0.7444(3) 0.40179(16) 0.0457(9) Uani 1 1 d . . . .
H34A H 0.8263 0.7677 0.3670 0.069 Uiso 1 1 calc GR . . .
H34B H 0.9334 0.7841 0.4136 0.069 Uiso 1 1 calc GR . . .
H34C H 0.7961 0.7676 0.4282 0.069 Uiso 1 1 calc GR . . .
C43 C 0.5725(3) 0.3641(3) 0.29066(13) 0.0386(8) Uani 1 1 d . . . .
H43A H 0.5548 0.4472 0.2934 0.046 Uiso 1 1 calc R . . .
H43B H 0.4962 0.3124 0.2783 0.046 Uiso 1 1 calc R . . .
C35 C 0.5133(3) 0.3676(3) 0.38196(13) 0.0320(7) Uani 1 1 d . . . .
H35A H 0.5001 0.4510 0.3798 0.038 Uiso 1 1 calc R . . .
H35B H 0.4379 0.3168 0.3674 0.038 Uiso 1 1 calc R . . .
C45 C 0.6012(3) 0.3626(4) 0.19376(14) 0.0424(8) Uani 1 1 d . . . .
H45A H 0.5291 0.3028 0.1852 0.051 Uiso 1 1 calc R . . .
H45B H 0.5739 0.4421 0.1961 0.051 Uiso 1 1 calc R . . .
C36 C 0.5362(3) 0.3521(3) 0.44042(13) 0.0353(7) Uani 1 1 d . . . .
H36A H 0.6007 0.4140 0.4578 0.042 Uiso 1 1 calc R . . .
H36B H 0.5630 0.2737 0.4434 0.042 Uiso 1 1 calc R . . .
C51 C 0.1055(3) 0.7566(3) 0.25604(13) 0.0325(7) Uani 1 1 d . . . .
H51A H 0.1900 0.7438 0.2509 0.039 Uiso 1 1 calc R . . .
H51B H 0.0682 0.6891 0.2730 0.039 Uiso 1 1 calc R . . .
C37 C 0.4203(3) 0.3617(3) 0.46848(14) 0.0383(8) Uani 1 1 d . . . .
H37A H 0.4406 0.3740 0.5077 0.046 Uiso 1 1 calc R . . .
H37B H 0.3853 0.4325 0.4587 0.046 Uiso 1 1 calc R . . .
C53 C 0.1750(3) 0.8551(3) 0.34760(13) 0.0356(8) Uani 1 1 d . . . .
H53A H 0.1290 0.7923 0.3646 0.043 Uiso 1 1 calc R . . .
H53B H 0.2540 0.8291 0.3400 0.043 Uiso 1 1 calc R . . .
C38 C 0.3256(3) 0.2538(3) 0.45468(17) 0.0492(10) Uani 1 1 d . . . .
H38A H 0.3007 0.2439 0.4162 0.074 Uiso 1 1 calc GR . . .
H38B H 0.2555 0.2649 0.4752 0.074 Uiso 1 1 calc GR . . .
H38C H 0.3596 0.1830 0.4638 0.074 Uiso 1 1 calc GR . . .
C55 C -0.0898(3) 0.7774(3) 0.20581(13) 0.0335(7) Uani 1 1 d . . . .
H55A H -0.1282 0.7779 0.1693 0.040 Uiso 1 1 calc R . . .
H55B H -0.0895 0.8575 0.2256 0.040 Uiso 1 1 calc R . . .
C39 C 0.6319(3) 0.2084(3) 0.34500(16) 0.0403(8) Uani 1 1 d . . . .
H39A H 0.6858 0.2004 0.3768 0.048 Uiso 0.527(8) 1 calc R P A 1
H39B H 0.6740 0.1856 0.3128 0.048 Uiso 0.527(8) 1 calc R P A 1
H39C H 0.6286 0.1852 0.3816 0.048 Uiso 0.473(8) 1 calc R P A 2
H39D H 0.7125 0.1974 0.3329 0.048 Uiso 0.473(8) 1 calc R P A 2
C57 C -0.2963(3) 0.7205(3) 0.23455(14) 0.0380(8) Uani 1 1 d . . . .
H57A H -0.3430 0.6665 0.2558 0.046 Uiso 1 1 calc R . . .
H57B H -0.2935 0.8022 0.2530 0.046 Uiso 1 1 calc R . . .
C40 C 0.5129(6) 0.1170(6) 0.3442(3) 0.0359(18) Uani 0.527(8) 1 d . P A 1
H40A H 0.4933 0.1093 0.3815 0.043 Uiso 0.527(8) 1 calc R P A 1
H40B H 0.4446 0.1476 0.3257 0.043 Uiso 0.527(8) 1 calc R P A 1
C59 C 0.0463(3) 0.6323(3) 0.17082(13) 0.0318(7) Uani 1 1 d . . . .
H59A H 0.1317 0.6257 0.1648 0.038 Uiso 1 1 calc R . . .
H59B H 0.0197 0.5719 0.1941 0.038 Uiso 1 1 calc R . . .
C40A C 0.5351(7) 0.1291(7) 0.3071(4) 0.047(2) Uani 0.473(8) 1 d . P A 2
H40C H 0.4558 0.1567 0.3124 0.056 Uiso 0.473(8) 1 calc R P A 2
H40D H 0.5530 0.1359 0.2695 0.056 Uiso 0.473(8) 1 calc R P A 2
C61 C -0.0083(3) 0.4788(3) 0.09166(14) 0.0399(8) Uani 1 1 d . . . .
H61A H 0.0748 0.4809 0.0804 0.048 Uiso 1 1 calc R . . .
H61B H -0.0178 0.4225 0.1185 0.048 Uiso 1 1 calc R . . .
C41 C 0.5287(4) -0.0002(4) 0.31666(17) 0.0507(10) Uani 1 1 d D . . .
H41A H 0.6078 0.0106 0.3014 0.061 Uiso 0.527(8) 1 calc R P A 1
H41B H 0.5384 -0.0512 0.3454 0.061 Uiso 0.527(8) 1 calc R P A 1
H41C H 0.6043 -0.0246 0.3318 0.061 Uiso 0.473(8) 1 calc R P A 2
H41D H 0.4569 -0.0318 0.3338 0.061 Uiso 0.473(8) 1 calc R P A 2
C63 C 0.0970(3) 0.8521(3) 0.17115(13) 0.0330(7) Uani 1 1 d . . . .
H63A H 0.0444 0.8544 0.1382 0.040 Uiso 1 1 calc R . . .
H63B H 0.0980 0.9289 0.1939 0.040 Uiso 1 1 calc R . . .
C42 C 0.4467(8) -0.0723(7) 0.2744(3) 0.049(2) Uani 0.527(8) 1 d D P A 1
H42A H 0.3797 -0.0286 0.2652 0.073 Uiso 0.527(8) 1 calc GR P A 1
H42B H 0.4150 -0.1466 0.2872 0.073 Uiso 0.527(8) 1 calc GR P A 1
H42C H 0.4903 -0.0900 0.2426 0.073 Uiso 0.527(8) 1 calc GR P A 1
C65 C 0.2796(3) 0.9611(3) 0.14025(15) 0.0414(8) Uani 1 1 d . . . .
H65A H 0.2249 0.9872 0.1128 0.050 Uiso 1 1 calc R . . .
H65B H 0.2880 1.0213 0.1723 0.050 Uiso 1 1 calc R . . .
C42A C 0.5146(7) -0.0069(9) 0.2575(3) 0.050(3) Uani 0.473(8) 1 d D P A 2
H42D H 0.4734 -0.0852 0.2423 0.076 Uiso 0.473(8) 1 calc GR P A 2
H42E H 0.5942 0.0053 0.2437 0.076 Uiso 0.473(8) 1 calc GR P A 2
H42F H 0.4668 0.0546 0.2475 0.076 Uiso 0.473(8) 1 calc GR P A 2
C66 C 0.4031(3) 0.9541(4) 0.11862(17) 0.0554(11) Uani 1 1 d . . . .
H66A H 0.3952 0.8948 0.0867 0.083 Uiso 1 1 calc GR . . .
H66B H 0.4585 0.9313 0.1462 0.083 Uiso 1 1 calc GR . . .
H66C H 0.4347 1.0317 0.1090 0.083 Uiso 1 1 calc GR . . .

loop_
_atom_site_aniso_label
_atom_site_aniso_U_11
_atom_site_aniso_U_22
_atom_site_aniso_U_33
_atom_site_aniso_U_23
_atom_site_aniso_U_13
_atom_site_aniso_U_12
F1 0.332(6) 0.088(2) 0.067(2) 0.0378(19) -0.105(3) -0.078(3)
F2 0.090(2) 0.087(2) 0.0569(16) 0.0023(14) -0.0305(14) -0.0065(16)
F3 0.106(3) 0.170(4) 0.0542(19) -0.025(2) -0.0045(17) -0.002(2)
F4 0.0775(17) 0.0647(15) 0.0325(12) 0.0123(11) 0.0097(11) 0.0075(13)
F5 0.0713(17) 0.0850(19) 0.0353(12) 0.0002(12) -0.0051(11) -0.0085(14)
F6 0.0760(17) 0.0767(17) 0.0443(13) 0.0035(12) 0.0142(12) 0.0316(14)
O1 0.0388(13) 0.0466(14) 0.0276(12) 0.0074(10) -0.0010(10) 0.0045(11)
O2 0.0310(13) 0.0477(15) 0.0384(13) -0.0013(11) 0.0019(10) -0.0008(11)
O3 0.0375(13) 0.0378(14) 0.0338(12) 0.0056(10) 0.0025(10) 0.0058(11)
N1 0.0329(14) 0.0382(16) 0.0252(13) 0.0077(12) -0.0010(11) 0.0039(12)
N2 0.0284(14) 0.0363(16) 0.0324(14) 0.0053(12) 0.0027(11) 0.0030(12)
N3 0.0293(15) 0.0394(17) 0.0346(15) 0.0035(13) -0.0011(12) 0.0008(12)
N4 0.0306(14) 0.0402(16) 0.0277(14) 0.0057(12) -0.0006(11) 0.0051(12)
N5 0.0310(15) 0.0336(15) 0.0322(15) 0.0044(12) 0.0045(11) 0.0033(12)
N6 0.0349(15) 0.0363(16) 0.0302(14) 0.0056(12) 0.0040(12) 0.0032(13)
C1 0.0304(16) 0.0334(17) 0.0278(16) 0.0018(13) 0.0018(13) 0.0092(14)
C2 0.0263(16) 0.0360(18) 0.0317(16) 0.0103(14) 0.0031(13) 0.0106(14)
C3 0.0355(18) 0.0404(19) 0.0334(17) 0.0063(15) 0.0029(14) 0.0095(15)
C4 0.0395(19) 0.048(2) 0.0389(19) 0.0139(17) 0.0098(15) 0.0134(17)
C5 0.044(2) 0.041(2) 0.045(2) 0.0157(17) 0.0117(16) 0.0097(16)
C6 0.0393(19) 0.0335(19) 0.0398(19) 0.0068(15) 0.0026(15) 0.0054(15)
C7 0.0282(16) 0.0405(19) 0.0311(17) 0.0082(15) 0.0022(13) 0.0105(14)
C8 0.0349(18) 0.0293(17) 0.0321(17) 0.0025(14) -0.0006(13) 0.0098(14)
C9 0.0355(17) 0.0348(18) 0.0314(16) -0.0005(13) -0.0025(13) 0.0120(14)
C10 0.0398(18) 0.0391(19) 0.0383(18) 0.0040(15) -0.0039(14) 0.0067(15)
C11 0.048(2) 0.043(2) 0.0415(19) -0.0004(16) -0.0094(15) 0.0047(17)
C12 0.062(2) 0.048(2) 0.0358(18) -0.0007(16) -0.0047(16) 0.0068(18)
C13 0.056(2) 0.052(2) 0.0327(18) 0.0055(16) 0.0009(16) 0.0044(18)
C14 0.0417(19) 0.051(2) 0.0339(18) 0.0069(16) -0.0023(14) 0.0033(16)
C15 0.092(3) 0.084(3) 0.040(2) 0.006(2) -0.010(2) -0.015(3)
C16 0.0286(16) 0.0356(18) 0.0321(17) 0.0096(14) -0.0010(13) 0.0087(14)
C17 0.0388(18) 0.0399(19) 0.0278(16) 0.0074(14) -0.0007(14) 0.0047(15)
C18 0.047(2) 0.041(2) 0.0337(18) 0.0079(15) -0.0058(15) 0.0064(17)
C19 0.0329(18) 0.042(2) 0.043(2) 0.0107(16) -0.0079(15) -0.0005(15)
C20 0.0270(16) 0.042(2) 0.0372(18) 0.0100(15) 0.0027(13) 0.0074(14)
C21 0.0283(16) 0.0353(18) 0.0288(16) 0.0051(13) -0.0026(12) 0.0116(14)
C22 0.0223(15) 0.042(2) 0.0334(17) 0.0092(15) 0.0021(12) 0.0093(14)
C23 0.0245(15) 0.0408(19) 0.0310(17) 0.0041(14) 0.0024(12) 0.0077(14)
C24 0.0383(19) 0.041(2) 0.0339(18) 0.0073(15) 0.0022(14) 0.0065(16)
C25 0.046(2) 0.043(2) 0.0337(18) -0.0010(16) -0.0005(15) 0.0082(17)
C26 0.0335(18) 0.051(2) 0.0290(17) 0.0031(16) 0.0016(14) 0.0049(16)
C27 0.0331(18) 0.049(2) 0.0325(17) 0.0089(16) 0.0037(14) 0.0070(16)
C28 0.0286(17) 0.041(2) 0.0359(18) 0.0050(15) -0.0003(13) 0.0056(14)
C29 0.051(2) 0.052(2) 0.0342(19) 0.0042(17) 0.0001(17) 0.0052(19)
Cl1 0.0287(4) 0.0416(5) 0.0396(4) 0.0087(4) 0.0003(3) 0.0068(3)
Cl2 0.0323(4) 0.0418(5) 0.0302(4) 0.0096(3) -0.0024(3) 0.0068(3)
N31 0.0258(13) 0.0365(15) 0.0353(15) 0.0007(12) -0.0026(11) 0.0097(12)
N51 0.0302(14) 0.0361(15) 0.0302(14) 0.0070(12) 0.0009(11) 0.0085(12)
C44 0.0331(18) 0.053(2) 0.0326(18) 0.0016(16) -0.0047(14) 0.0117(16)
C64 0.0356(18) 0.041(2) 0.0355(18) 0.0078(15) -0.0001(14) 0.0069(15)
C60 0.0364(18) 0.0397(19) 0.0291(17) 0.0041(14) 0.0011(14) 0.0064(15)
C52 0.0360(18) 0.0366(19) 0.0319(17) 0.0058(14) 0.0021(14) 0.0096(15)
C56 0.0337(18) 0.044(2) 0.0345(18) 0.0092(15) 0.0028(14) 0.0079(15)
C46 0.053(2) 0.056(3) 0.040(2) 0.0041(18) 0.0015(17) 0.008(2)
C31 0.0238(15) 0.0394(19) 0.0305(16) 0.0016(14) -0.0041(12) 0.0061(14)
C54 0.047(2) 0.044(2) 0.0367(19) 0.0036(16) -0.0051(16) 0.0096(17)
C32 0.0297(17) 0.0384(19) 0.0401(19) 0.0059(15) 0.0018(14) 0.0069(14)
C58 0.0342(18) 0.049(2) 0.0381(19) 0.0055(16) -0.0011(15) 0.0059(16)
C33 0.0329(18) 0.042(2) 0.044(2) 0.0074(16) -0.0011(15) 0.0041(15)
C62 0.044(2) 0.052(2) 0.037(2) -0.0051(17) -0.0007(16) 0.0021(18)
C34 0.043(2) 0.042(2) 0.050(2) 0.0042(17) 0.0007(17) 0.0018(17)
C43 0.0321(17) 0.050(2) 0.0313(17) -0.0026(15) -0.0075(14) 0.0101(16)
C35 0.0270(16) 0.0319(18) 0.0374(18) 0.0049(14) -0.0015(13) 0.0065(13)
C45 0.0351(19) 0.055(2) 0.0370(19) 0.0051(17) -0.0035(15) 0.0086(17)
C36 0.0339(17) 0.0339(18) 0.0382(18) 0.0039(15) -0.0016(14) 0.0075(14)
C51 0.0314(17) 0.0374(18) 0.0310(17) 0.0075(14) 0.0014(13) 0.0113(14)
C37 0.0351(18) 0.039(2) 0.0400(19) 0.0009(15) 0.0019(15) 0.0071(15)
C53 0.0335(17) 0.0383(19) 0.0362(18) 0.0054(15) -0.0012(14) 0.0108(15)
C38 0.043(2) 0.048(2) 0.058(2) 0.0095(19) 0.0042(18) 0.0082(18)
C55 0.0309(17) 0.0375(19) 0.0339(17) 0.0059(14) 0.0008(13) 0.0120(14)
C39 0.0341(18) 0.0313(18) 0.053(2) -0.0037(16) -0.0081(16) 0.0099(15)
C57 0.0340(18) 0.045(2) 0.0376(19) 0.0080(16) 0.0088(15) 0.0091(16)
C40 0.040(4) 0.033(4) 0.035(4) 0.015(3) -0.007(3) 0.000(3)
C59 0.0339(17) 0.0324(18) 0.0300(16) 0.0053(14) 0.0004(13) 0.0080(14)
C40A 0.032(4) 0.044(5) 0.062(6) 0.006(4) -0.006(4) 0.004(4)
C61 0.041(2) 0.044(2) 0.0332(18) 0.0018(15) 0.0018(15) 0.0052(16)
C41 0.042(2) 0.046(2) 0.063(3) 0.007(2) -0.0059(19) 0.0099(18)
C63 0.0330(17) 0.0346(18) 0.0327(17) 0.0083(14) -0.0002(13) 0.0071(14)
C42 0.064(5) 0.038(4) 0.040(4) -0.004(3) -0.001(4) 0.000(4)
C65 0.0368(19) 0.047(2) 0.0395(19) 0.0106(17) -0.0014(15) 0.0007(16)
C42A 0.034(4) 0.059(6) 0.058(6) 0.007(4) -0.004(4) 0.008(4)
C66 0.041(2) 0.075(3) 0.050(2) 0.021(2) 0.0003(18) -0.002(2)

loop_
_atom_type_symbol
_atom_type_description
_atom_type_scat_dispersion_real
_atom_type_scat_dispersion_imag
_atom_type_scat_source
C C 0.0033 0.0016 'International Tables Vol C Tables 4.2.6.8 and 6.1.1.4'
H H 0.0000 0.0000 'International Tables Vol C Tables 4.2.6.8 and 6.1.1.4'
Cl Cl 0.1484 0.1585 'International Tables Vol C Tables 4.2.6.8 and 6.1.1.4'
F F 0.0171 0.0103 'International Tables Vol C Tables 4.2.6.8 and 6.1.1.4'
N N 0.0061 0.0033 'International Tables Vol C Tables 4.2.6.8 and 6.1.1.4'
O O 0.0106 0.0060 'International Tables Vol C Tables 4.2.6.8 and 6.1.1.4'

loop_
_geom_angle_atom_site_label_1
_geom_angle_atom_site_label_2
_geom_angle_atom_site_label_3
_geom_angle
C1 N1 H1 112(2)
C1 N1 C2 127.3(3)
C2 N1 H1 120(2)
C7 N2 H2 117(2)
C8 N2 H2 117(2)
C8 N2 C7 125.7(3)
C8 N3 H3 117(3)
C8 N3 C9 127.8(3)
C9 N3 H3 111(3)
C1 N4 H4 117(2)
C1 N4 C16 126.3(3)
C16 N4 H4 117(2)
C21 N5 H5 121(2)
C22 N5 H5 114(2)
C22 N5 C21 125.6(3)
C22 N6 H6 121(3)
C22 N6 C23 128.7(3)
C23 N6 H6 111(3)
O1 C1 N1 124.5(3)
O1 C1 N4 125.0(3)
N4 C1 N1 110.5(3)
C3 C2 N1 122.8(3)
C7 C2 N1 117.5(3)
C7 C2 C3 119.7(3)
C2 C3 H3A 120.2
C4 C3 C2 119.6(4)
C4 C3 H3A 120.2
C3 C4 H4A 119.8
C5 C4 C3 120.5(3)
C5 C4 H4A 119.8
C4 C5 H5A 119.7
C4 C5 C6 120.6(3)
C6 C5 H5A 119.7
C5 C6 H6A 120.2
C5 C6 C7 119.6(4)
C7 C6 H6A 120.2
C2 C7 N2 118.1(3)
C6 C7 N2 122.0(3)
C6 C7 C2 119.9(3)
O2 C8 N2 123.7(3)
O2 C8 N3 124.2(3)
N3 C8 N2 112.0(3)
C10 C9 N3 124.1(3)
C14 C9 N3 116.9(3)
C14 C9 C10 119.1(3)
C9 C10 H10 120.5
C11 C10 C9 119.1(3)
C11 C10 H10 120.5
C10 C11 H11 119.4
C12 C11 C10 121.2(4)
C12 C11 H11 119.4
C11 C12 C13 119.7(4)
C11 C12 C15 119.8(4)
C13 C12 C15 120.5(4)
C12 C13 H13 120.2
C14 C13 C12 119.7(4)
C14 C13 H13 120.2
C9 C14 H14 119.4
C13 C14 C9 121.3(4)
C13 C14 H14 119.4
F1 C15 F2 110.8(5)
F1 C15 F3 103.2(5)
F1 C15 C12 114.3(5)
F2 C15 F3 101.0(4)
F2 C15 C12 115.8(4)
F3 C15 C12 110.2(4)
C17 C16 N4 122.7(3)
C17 C16 C21 119.7(3)
C21 C16 N4 117.6(3)
C16 C17 H17 120.2
C18 C17 C16 119.7(3)
C18 C17 H17 120.2
C17 C18 H18 119.7
C19 C18 C17 120.6(4)
C19 C18 H18 119.7
C18 C19 H19 120.0
C18 C19 C20 120.0(3)
C20 C19 H19 120.0
C19 C20 H20 119.7
C21 C20 C19 120.6(3)
C21 C20 H20 119.7
C16 C21 N5 118.0(3)
C20 C21 N5 122.5(3)
C20 C21 C16 119.4(3)
O3 C22 N5 123.9(3)
O3 C22 N6 124.3(3)
N5 C22 N6 111.8(3)
N6 C23 C24 117.0(3)
N6 C23 C28 124.3(3)
C24 C23 C28 118.6(3)
C23 C24 H24 119.4
C25 C24 C23 121.2(3)
C25 C24 H24 119.4
C24 C25 H25 120.0
C24 C25 C26 120.1(4)
C26 C25 H25 120.0
C25 C26 C29 118.7(3)
C27 C26 C25 119.5(3)
C27 C26 C29 121.8(3)
C26 C27 H27 119.5
C26 C27 C28 121.1(3)
C28 C27 H27 119.5
C23 C28 H28 120.2
C27 C28 C23 119.5(3)
C27 C28 H28 120.2
F4 C29 F5 106.0(3)
F4 C29 F6 106.1(3)
F4 C29 C26 113.5(3)
F5 C29 C26 112.3(3)
F6 C29 F5 105.7(3)
F6 C29 C26 112.6(3)
C43 N31 C31 111.4(2)
C43 N31 C35 106.2(2)
C43 N31 C39 110.3(3)
C35 N31 C31 110.8(2)
C39 N31 C31 107.2(2)
C39 N31 C35 111.0(2)
C51 N51 C63 111.2(3)
C55 N51 C51 111.3(2)
C55 N51 C59 111.4(3)
C55 N51 C63 105.7(2)
C59 N51 C51 106.3(2)
C59 N51 C63 111.0(2)
H44A C44 H44B 108.3
C43 C44 H44A 109.9
C43 C44 H44B 109.9
C45 C44 H44A 109.9
C45 C44 H44B 109.9
C45 C44 C43 109.1(3)
H64A C64 H64B 108.2
C63 C64 H64A 109.7
C63 C64 H64B 109.7
C63 C64 C65 109.8(3)
C65 C64 H64A 109.7
C65 C64 H64B 109.7
H60A C60 H60B 108.2
C59 C60 H60A 109.7
C59 C60 H60B 109.7
C59 C60 C61 109.8(3)
C61 C60 H60A 109.7
C61 C60 H60B 109.7
H52A C52 H52B 108.4
C51 C52 H52A 110.0
C51 C52 H52B 110.0
C51 C52 C53 108.4(3)
C53 C52 H52A 110.0
C53 C52 H52B 110.0
H56A C56 H56B 108.2
C55 C56 H56A 109.7
C55 C56 H56B 109.7
C55 C56 C57 109.8(3)
C57 C56 H56A 109.7
C57 C56 H56B 109.7
H46A C46 H46B 109.5
H46A C46 H46C 109.5
H46B C46 H46C 109.5
C45 C46 H46A 109.5
C45 C46 H46B 109.5
C45 C46 H46C 109.5
N31 C31 H31A 108.5
N31 C31 H31B 108.5
H31A C31 H31B 107.5
C32 C31 N31 115.2(2)
C32 C31 H31A 108.5
C32 C31 H31B 108.5
H54A C54 H54B 109.5
H54A C54 H54C 109.5
H54B C54 H54C 109.5
C53 C54 H54A 109.5
C53 C54 H54B 109.5
C53 C54 H54C 109.5
C31 C32 H32A 109.5
C31 C32 H32B 109.5
C31 C32 C33 110.9(3)
H32A C32 H32B 108.1
C33 C32 H32A 109.5
C33 C32 H32B 109.5
H58A C58 H58B 109.5
H58A C58 H58C 109.5
H58B C58 H58C 109.5
C57 C58 H58A 109.5
C57 C58 H58B 109.5
C57 C58 H58C 109.5
C32 C33 H33A 109.4
C32 C33 H33B 109.4
C32 C33 C34 111.1(3)
H33A C33 H33B 108.0
C34 C33 H33A 109.4
C34 C33 H33B 109.4
H62A C62 H62B 109.5
H62A C62 H62C 109.5
H62B C62 H62C 109.5
C61 C62 H62A 109.5
C61 C62 H62B 109.5
C61 C62 H62C 109.5
C33 C34 H34A 109.5
C33 C34 H34B 109.5
C33 C34 H34C 109.5
H34A C34 H34B 109.5
H34A C34 H34C 109.5
H34B C34 H34C 109.5
N31 C43 C44 116.1(3)
N31 C43 H43A 108.3
N31 C43 H43B 108.3
C44 C43 H43A 108.3
C44 C43 H43B 108.3
H43A C43 H43B 107.4
N31 C35 H35A 108.4
N31 C35 H35B 108.4
H35A C35 H35B 107.5
C36 C35 N31 115.5(2)
C36 C35 H35A 108.4
C36 C35 H35B 108.4
C44 C45 H45A 109.0
C44 C45 H45B 109.0
C46 C45 C44 112.9(3)
C46 C45 H45A 109.0
C46 C45 H45B 109.0
H45A C45 H45B 107.8
C35 C36 H36A 109.8
C35 C36 H36B 109.8
C35 C36 C37 109.4(3)
H36A C36 H36B 108.3
C37 C36 H36A 109.8
C37 C36 H36B 109.8
N51 C51 C52 116.0(2)
N51 C51 H51A 108.3
N51 C51 H51B 108.3
C52 C51 H51A 108.3
C52 C51 H51B 108.3
H51A C51 H51B 107.4
C36 C37 H37A 108.7
C36 C37 H37B 108.7
H37A C37 H37B 107.6
C38 C37 C36 114.1(3)
C38 C37 H37A 108.7
C38 C37 H37B 108.7
C52 C53 H53A 109.1
C52 C53 H53B 109.1
C54 C53 C52 112.5(3)
C54 C53 H53A 109.1
C54 C53 H53B 109.1
H53A C53 H53B 107.8
C37 C38 H38A 109.5
C37 C38 H38B 109.5
C37 C38 H38C 109.5
H38A C38 H38B 109.5
H38A C38 H38C 109.5
H38B C38 H38C 109.5
N51 C55 C56 115.4(2)
N51 C55 H55A 108.4
N51 C55 H55B 108.4
C56 C55 H55A 108.4
C56 C55 H55B 108.4
H55A C55 H55B 107.5
N31 C39 H39A 108.3
N31 C39 H39B 108.3
N31 C39 H39C 109.5
N31 C39 H39D 109.5
N31 C39 C40 115.8(3)
N31 C39 C40A 110.7(4)
H39A C39 H39B 107.4
H39C C39 H39D 108.1
C40 C39 H39A 108.3
C40 C39 H39B 108.3
C40A C39 H39C 109.5
C40A C39 H39D 109.5
C56 C57 H57A 108.6
C56 C57 H57B 108.6
C58 C57 C56 114.5(3)
C58 C57 H57A 108.6
C58 C57 H57B 108.6
H57A C57 H57B 107.6
C39 C40 H40A 109.4
C39 C40 H40B 109.4
H40A C40 H40B 108.0
C41 C40 C39 111.0(5)
C41 C40 H40A 109.4
C41 C40 H40B 109.4
N51 C59 H59A 108.2
N51 C59 H59B 108.2
C60 C59 N51 116.3(2)
C60 C59 H59A 108.2
C60 C59 H59B 108.2
H59A C59 H59B 107.4
C39 C40A H40C 109.2
C39 C40A H40D 109.2
H40C C40A H40D 107.9
C41 C40A C39 111.8(6)
C41 C40A H40C 109.2
C41 C40A H40D 109.2
C60 C61 H61A 109.3
C60 C61 H61B 109.3
C62 C61 C60 111.6(3)
C62 C61 H61A 109.3
C62 C61 H61B 109.3
H61A C61 H61B 108.0
C40 C41 H41A 105.6
C40 C41 H41B 105.6
C40A C41 H41C 115.8
C40A C41 H41D 115.8
H41A C41 H41B 106.1
H41C C41 H41D 112.8
C42 C41 C40 126.7(5)
C42 C41 H41A 105.6
C42 C41 H41B 105.6
C42A C41 C40A 76.6(6)
C42A C41 H41C 115.8
C42A C41 H41D 115.8
N51 C63 H63A 108.1
N51 C63 H63B 108.1
C64 C63 N51 116.8(2)
C64 C63 H63A 108.1
C64 C63 H63B 108.1
H63A C63 H63B 107.3
C41 C42 H42A 109.5
C41 C42 H42B 109.5
C41 C42 H42C 109.5
H42A C42 H42B 109.5
H42A C42 H42C 109.5
H42B C42 H42C 109.5
C64 C65 H65A 109.1
C64 C65 H65B 109.1
H65A C65 H65B 107.8
C66 C65 C64 112.5(3)
C66 C65 H65A 109.1
C66 C65 H65B 109.1
C41 C42A H42D 109.5
C41 C42A H42E 109.5
C41 C42A H42F 109.5
H42D C42A H42E 109.5
H42D C42A H42F 109.5
H42E C42A H42F 109.5
C65 C66 H66A 109.5
C65 C66 H66B 109.5
C65 C66 H66C 109.5
H66A C66 H66B 109.5
H66A C66 H66C 109.5
H66B C66 H66C 109.5

loop_
_geom_bond_atom_site_label_1
_geom_bond_atom_site_label_2
_geom_bond_distance
F1 C15 1.273(6)
F2 C15 1.294(6)
F3 C15 1.387(7)
F4 C29 1.336(4)
F5 C29 1.351(5)
F6 C29 1.339(4)
O1 C1 1.224(4)
O2 C8 1.228(4)
O3 C22 1.221(4)
N1 H1 0.885(18)
N1 C1 1.375(4)
N1 C2 1.405(4)
N2 H2 0.878(18)
N2 C7 1.413(4)
N2 C8 1.367(4)
N3 H3 0.872(18)
N3 C8 1.360(4)
N3 C9 1.406(4)
N4 H4 0.872(18)
N4 C1 1.374(4)
N4 C16 1.408(4)
N5 H5 0.866(18)
N5 C21 1.415(4)
N5 C22 1.368(4)
N6 H6 0.862(18)
N6 C22 1.373(4)
N6 C23 1.394(4)
C2 C3 1.399(4)
C2 C7 1.398(5)
C3 H3A 0.9500
C3 C4 1.381(5)
C4 H4A 0.9500
C4 C5 1.381(5)
C5 H5A 0.9500
C5 C6 1.384(5)
C6 H6A 0.9500
C6 C7 1.392(5)
C9 C10 1.399(5)
C9 C14 1.387(5)
C10 H10 0.9500
C10 C11 1.382(5)
C11 H11 0.9500
C11 C12 1.377(5)
C12 C13 1.386(6)
C12 C15 1.496(6)
C13 H13 0.9500
C13 C14 1.370(5)
C14 H14 0.9500
C16 C17 1.393(5)
C16 C21 1.406(4)
C17 H17 0.9500
C17 C18 1.387(5)
C18 H18 0.9500
C18 C19 1.375(5)
C19 H19 0.9500
C19 C20 1.385(5)
C20 H20 0.9500
C20 C21 1.383(5)
C23 C24 1.395(5)
C23 C28 1.403(4)
C24 H24 0.9500
C24 C25 1.372(5)
C25 H25 0.9500
C25 C26 1.392(5)
C26 C27 1.376(5)
C26 C29 1.495(5)
C27 H27 0.9500
C27 C28 1.391(5)
C28 H28 0.9500
N31 C31 1.523(4)
N31 C43 1.520(4)
N31 C35 1.523(4)
N31 C39 1.522(4)
N51 C51 1.523(4)
N51 C55 1.513(4)
N51 C59 1.523(4)
N51 C63 1.525(4)
C44 H44A 0.9900
C44 H44B 0.9900
C44 C43 1.525(5)
C44 C45 1.521(5)
C64 H64A 0.9900
C64 H64B 0.9900
C64 C63 1.511(4)
C64 C65 1.530(5)
C60 H60A 0.9900
C60 H60B 0.9900
C60 C59 1.511(5)
C60 C61 1.531(5)
C52 H52A 0.9900
C52 H52B 0.9900
C52 C51 1.527(5)
C52 C53 1.527(4)
C56 H56A 0.9900
C56 H56B 0.9900
C56 C55 1.527(5)
C56 C57 1.537(4)
C46 H46A 0.9800
C46 H46B 0.9800
C46 H46C 0.9800
C46 C45 1.517(5)
C31 H31A 0.9900
C31 H31B 0.9900
C31 C32 1.513(5)
C54 H54A 0.9800
C54 H54B 0.9800
C54 H54C 0.9800
C54 C53 1.518(5)
C32 H32A 0.9900
C32 H32B 0.9900
C32 C33 1.517(5)
C58 H58A 0.9800
C58 H58B 0.9800
C58 H58C 0.9800
C58 C57 1.517(5)
C33 H33A 0.9900
C33 H33B 0.9900
C33 C34 1.532(5)
C62 H62A 0.9800
C62 H62B 0.9800
C62 H62C 0.9800
C62 C61 1.527(5)
C34 H34A 0.9800
C34 H34B 0.9800
C34 H34C 0.9800
C43 H43A 0.9900
C43 H43B 0.9900
C35 H35A 0.9900
C35 H35B 0.9900
C35 C36 1.513(4)
C45 H45A 0.9900
C45 H45B 0.9900
C36 H36A 0.9900
C36 H36B 0.9900
C36 C37 1.529(4)
C51 H51A 0.9900
C51 H51B 0.9900
C37 H37A 0.9900
C37 H37B 0.9900
C37 C38 1.521(5)
C53 H53A 0.9900
C53 H53B 0.9900
C38 H38A 0.9800
C38 H38B 0.9800
C38 H38C 0.9800
C55 H55A 0.9900
C55 H55B 0.9900
C39 H39A 0.9900
C39 H39B 0.9900
C39 H39C 0.9900
C39 H39D 0.9900
C39 C40 1.592(8)
C39 C40A 1.528(9)
C57 H57A 0.9900
C57 H57B 0.9900
C40 H40A 0.9900
C40 H40B 0.9900
C40 C41 1.472(8)
C59 H59A 0.9900
C59 H59B 0.9900
C40A H40C 0.9900
C40A H40D 0.9900
C40A C41 1.521(9)
C61 H61A 0.9900
C61 H61B 0.9900
C41 H41A 0.9900
C41 H41B 0.9900
C41 H41C 0.9900
C41 H41D 0.9900
C41 C42 1.464(8)
C41 C42A 1.479(9)
C63 H63A 0.9900
C63 H63B 0.9900
C42 H42A 0.9800
C42 H42B 0.9800
C42 H42C 0.9800
C65 H65A 0.9900
C65 H65B 0.9900
C65 C66 1.528(5)
C42A H42D 0.9800
C42A H42E 0.9800
C42A H42F 0.9800
C66 H66A 0.9800
C66 H66B 0.9800
C66 H66C 0.9800

loop_
_geom_hbond_atom_site_label_D
_geom_hbond_atom_site_label_H
_geom_hbond_atom_site_label_A
_geom_hbond_distance_DH
_geom_hbond_distance_HA
_geom_hbond_distance_DA
_geom_hbond_angle_DHA
N1 H1 Cl2 0.885(18) 2.36(2) 3.224(3) 165(3)
N2 H2 Cl1 0.878(18) 2.49(2) 3.313(3) 157(3)
N3 H3 Cl1 0.872(18) 2.48(3) 3.233(3) 146(3)
N4 H4 Cl2 0.872(18) 2.34(2) 3.183(3) 162(3)
N5 H5 Cl1 0.866(18) 2.51(2) 3.313(3) 154(3)
N6 H6 Cl1 0.862(18) 2.41(2) 3.223(3) 158(3)

loop_
_geom_torsion_atom_site_label_1
_geom_torsion_atom_site_label_2
_geom_torsion_atom_site_label_3
_geom_torsion_atom_site_label_4
_geom_torsion
N1 C2 C3 C4 177.2(3)
N1 C2 C7 N2 5.6(4)
N1 C2 C7 C6 -175.9(3)
N3 C9 C10 C11 -177.8(3)
N3 C9 C14 C13 177.6(3)
N4 C16 C17 C18 -176.4(3)
N4 C16 C21 N5 -5.6(4)
N4 C16 C21 C20 177.4(3)
N6 C23 C24 C25 -179.7(3)
N6 C23 C28 C27 179.9(3)
C1 N1 C2 C3 40.4(4)
C1 N1 C2 C7 -141.2(3)
C1 N4 C16 C17 -38.0(4)
C1 N4 C16 C21 143.7(3)
C2 N1 C1 O1 -12.6(5)
C2 N1 C1 N4 167.4(3)
C2 C3 C4 C5 -0.4(5)
C3 C2 C7 N2 -175.9(3)
C3 C2 C7 C6 2.5(4)
C3 C4 C5 C6 0.7(5)
C4 C5 C6 C7 0.6(5)
C5 C6 C7 N2 176.2(3)
C5 C6 C7 C2 -2.2(5)
C7 N2 C8 O2 -8.4(5)
C7 N2 C8 N3 172.1(3)
C7 C2 C3 C4 -1.2(5)
C8 N2 C7 C2 -134.3(3)
C8 N2 C7 C6 47.2(4)
C8 N3 C9 C10 -15.6(5)
C8 N3 C9 C14 165.5(3)
C9 N3 C8 O2 12.7(5)
C9 N3 C8 N2 -167.8(3)
C9 C10 C11 C12 -0.4(5)
C10 C9 C14 C13 -1.4(5)
C10 C11 C12 C13 0.0(6)
C10 C11 C12 C15 179.4(4)
C11 C12 C13 C14 -0.3(6)
C11 C12 C15 F1 134.7(6)
C11 C12 C15 F2 4.2(7)
C11 C12 C15 F3 -109.6(5)
C12 C13 C14 C9 1.0(6)
C13 C12 C15 F1 -45.9(7)
C13 C12 C15 F2 -176.5(4)
C13 C12 C15 F3 69.7(6)
C14 C9 C10 C11 1.1(5)
C15 C12 C13 C14 -179.6(4)
C16 N4 C1 O1 10.8(5)
C16 N4 C1 N1 -169.2(3)
C16 C17 C18 C19 -1.6(5)
C17 C16 C21 N5 176.1(3)
C17 C16 C21 C20 -0.9(4)
C17 C18 C19 C20 0.3(5)
C18 C19 C20 C21 0.6(5)
C19 C20 C21 N5 -177.2(3)
C19 C20 C21 C16 -0.3(4)
C21 N5 C22 O3 -6.3(5)
C21 N5 C22 N6 174.4(3)
C21 C16 C17 C18 1.9(4)
C22 N5 C21 C16 146.7(3)
C22 N5 C21 C20 -36.4(4)
C22 N6 C23 C24 168.9(3)
C22 N6 C23 C28 -10.2(5)
C23 N6 C22 O3 5.5(5)
C23 N6 C22 N5 -175.2(3)
C23 C24 C25 C26 -0.2(5)
C24 C23 C28 C27 0.8(5)
C24 C25 C26 C27 0.6(5)
C24 C25 C26 C29 178.8(3)
C25 C26 C27 C28 -0.3(5)
C25 C26 C29 F4 177.3(3)
C25 C26 C29 F5 57.1(4)
C25 C26 C29 F6 -62.1(5)
C26 C27 C28 C23 -0.4(5)
C27 C26 C29 F4 -4.6(5)
C27 C26 C29 F5 -124.8(4)
C27 C26 C29 F6 116.0(4)
C28 C23 C24 C25 -0.5(5)
C29 C26 C27 C28 -178.4(3)
N31 C31 C32 C33 177.5(3)
N31 C35 C36 C37 -169.3(3)
N31 C39 C40 C41 151.4(4)
N31 C39 C40A C41 -163.5(5)
C31 N31 C43 C44 56.4(4)
C31 N31 C35 C36 -57.0(3)
C31 N31 C39 C40 159.3(4)
C31 N31 C39 C40A -160.1(5)
C31 C32 C33 C34 -179.7(3)
C43 N31 C31 C32 60.0(3)
C43 N31 C35 C36 -178.1(3)
C43 N31 C39 C40 -79.3(4)
C43 N31 C39 C40A -38.6(5)
C43 C44 C45 C46 178.5(3)
C35 N31 C31 C32 -58.0(3)
C35 N31 C43 C44 177.1(3)
C35 N31 C39 C40 38.2(5)
C35 N31 C39 C40A 78.8(5)
C35 C36 C37 C38 74.1(4)
C45 C44 C43 N31 173.5(3)
C51 N51 C55 C56 -60.1(4)
C51 N51 C59 C60 172.3(3)
C51 N51 C63 C64 65.9(4)
C51 C52 C53 C54 172.5(3)
C53 C52 C51 N51 179.3(3)
C55 N51 C51 C52 -56.3(4)
C55 N51 C59 C60 50.9(3)
C55 N51 C63 C64 -173.2(3)
C55 C56 C57 C58 63.6(4)
C39 N31 C31 C32 -179.2(3)
C39 N31 C43 C44 -62.5(4)
C39 N31 C35 C36 62.0(4)
C39 C40 C41 C40A -57.3(6)
C39 C40 C41 C42 -130.8(6)
C39 C40 C41 C42A -79.8(6)
C39 C40A C41 C40 61.9(7)
C39 C40A C41 C42 -172.3(6)
C39 C40A C41 C42A -139.3(7)
C57 C56 C55 N51 -178.5(3)
C40 C39 C40A C41 -57.8(7)
C59 N51 C51 C52 -177.8(3)
C59 N51 C55 C56 58.3(4)
C59 N51 C63 C64 -52.2(4)
C59 C60 C61 C62 169.3(3)
C40A C39 C40 C41 60.4(7)
C61 C60 C59 N51 178.6(3)
C63 N51 C51 C52 61.3(3)
C63 N51 C55 C56 179.0(3)
C63 N51 C59 C60 -66.7(3)
C63 C64 C65 C66 -174.5(3)
C65 C64 C63 N51 -164.4(3)
